data_4126066
loop_
_publ_author_name
'Pei, Wen-Yuan'
'Xu, Guohai'
'Yang, Jin'
'Wu, Hui'
'Chen, Banglin'
'Zhou, Wei'
'Ma, Jian-Fang'

_publ_section_title
;
 Versatile Assembly of Metal-Coordinated Calix[4]resorcinarene Cavitands
 and Cages through Ancillary Linker Tuning.
;
_journal_issue 22
_journal_name_full 'Journal of the American Chemical Society'
_journal_page_first 7648
_journal_page_last 7656
_journal_paper_doi 10.1021/jacs.7b03169
_journal_volume 139
_journal_year 2017
_chemical_formula_moiety 'C124 H88 N16 O24 Zn4, 5C3H7NO'
_chemical_formula_sum 'C139 H123 N21 O29 Zn4'
_chemical_formula_weight 2813.06
_chemical_name_systematic
;
 ?
;
_space_group_IT_number 85
_symmetry_cell_setting tetragonal
_symmetry_space_group_name_Hall '-P 4a'
_symmetry_space_group_name_H-M 'P 4/n :2'
_atom_sites_solution_hydrogens geom
_atom_sites_solution_primary direct
_atom_sites_solution_secondary difmap
_audit_creation_method SHELXL-97
_cell_angle_alpha 90.00
_cell_angle_beta 90.00
_cell_angle_gamma 90.00
_cell_formula_units_Z 2
_cell_length_a 26.2705(7)
_cell_length_b 26.2705(7)
_cell_length_c 12.6469(10)
_cell_measurement_reflns_used 5078
_cell_measurement_temperature 293(2)
_cell_measurement_theta_max 29.2018
_cell_measurement_theta_min 2.9278
_cell_volume 8728.1(8)
_computing_cell_refinement CrysAlis
_computing_data_collection 'CrysAlis (Oxford Diffraction, 2006)'
_computing_data_reduction CrysAlis
_computing_structure_refinement 'SHELXL-97 (Sheldrick, 2008)'
_computing_structure_solution 'SHELXS-97 (Sheldrick, 1997)'
_diffrn_ambient_temperature 293(2)
_diffrn_detector_area_resol_mean 10.0
_diffrn_measured_fraction_theta_full 0.998
_diffrn_measured_fraction_theta_max 0.858
_diffrn_measurement_device_type 'Oxford Diffraction Gemini R Ultra'
_diffrn_measurement_method '\w scan'
_diffrn_radiation_monochromator graphite
_diffrn_radiation_source 'fine-focus sealed tube'
_diffrn_radiation_type MoK\a
_diffrn_radiation_wavelength 0.71073
_diffrn_reflns_av_R_equivalents 0.0554
_diffrn_reflns_av_sigmaI/netI 0.0670
_diffrn_reflns_limit_h_max 35
_diffrn_reflns_limit_h_min -28
_diffrn_reflns_limit_k_max 29
_diffrn_reflns_limit_k_min -35
_diffrn_reflns_limit_l_max 10
_diffrn_reflns_limit_l_min -15
_diffrn_reflns_number 38065
_diffrn_reflns_theta_full 25.00
_diffrn_reflns_theta_max 29.27
_diffrn_reflns_theta_min 2.93
_exptl_absorpt_coefficient_mu 0.607
_exptl_absorpt_correction_T_max 0.9145
_exptl_absorpt_correction_T_min 0.8390
_exptl_absorpt_correction_type multi-scan
_exptl_crystal_colour colourless
_exptl_crystal_density_diffrn 1.070
_exptl_crystal_density_method 'not measured'
_exptl_crystal_description block
_exptl_crystal_F_000 2912
_exptl_crystal_size_max 0.27
_exptl_crystal_size_mid 0.24
_exptl_crystal_size_min 0.16
_platon_squeeze_details
;
;
_refine_diff_density_max 0.593
_refine_diff_density_min -0.408
_refine_diff_density_rms 0.071
_refine_ls_extinction_method none
_refine_ls_goodness_of_fit_ref 0.883
_refine_ls_hydrogen_treatment mixed
_refine_ls_matrix_type full
_refine_ls_number_parameters 367
_refine_ls_number_reflns 10207
_refine_ls_number_restraints 25
_refine_ls_restrained_S_all 0.893
_refine_ls_R_factor_all 0.1390
_refine_ls_R_factor_gt 0.0771
_refine_ls_shift/su_max 0.001
_refine_ls_shift/su_mean 0.000
_refine_ls_structure_factor_coef Fsqd
_refine_ls_weighting_details 'calc w=1/[\s^2^(Fo^2^)+(0.1458P)^2^+0.0000P] where P=(Fo^2^+2Fc^2^)/3'
_refine_ls_weighting_scheme calc
_refine_ls_wR_factor_gt 0.2227
_refine_ls_wR_factor_ref 0.2532
_reflns_number_gt 4353
_reflns_number_total 10207
_reflns_threshold_expression >2\s(I)
_cod_data_source_file ja7b03169_si_006.cif
_cod_data_source_block 1c
_cod_depositor_comments 'Adding full bibliography for 4126063--4126067.cif.'
_cod_original_sg_symbol_H-M 'P 4/n'
_cod_database_code 4126066

loop_
_symmetry_equiv_pos_as_xyz
'x, y, z'
'-x+1/2, -y+1/2, z'
'-y+1/2, x, z'
'y, -x+1/2, z'
'-x, -y, -z'
'x-1/2, y-1/2, -z'
'y-1/2, -x, -z'
'-y, x-1/2, -z'

loop_
_atom_site_label
_atom_site_type_symbol
_atom_site_fract_x
_atom_site_fract_y
_atom_site_fract_z
_atom_site_U_iso_or_equiv
_atom_site_adp_type
_atom_site_occupancy
_atom_site_symmetry_multiplicity
_atom_site_calc_flag
_atom_site_refinement_flags
C1 C 0.15750(12) 0.37055(11) -0.2006(3) 0.0611(8) Uani 1 1 d .
C2 C 0.20161(12) 0.38673(11) -0.2505(3) 0.0605(8) Uani 1 1 d .
C3 C 0.21862(11) 0.36794(11) -0.3468(3) 0.0570(8) Uani 1 1 d .
C4 C 0.18929(12) 0.32915(12) -0.3924(2) 0.0581(8) Uani 1 1 d .
H4 H 0.2002 0.3147 -0.4555 0.070 Uiso 1 1 calc R
C5 C 0.14409(12) 0.31127(11) -0.3466(3) 0.0584(8) Uani 1 1 d .
C6 C 0.12952(11) 0.33210(11) -0.2498(3) 0.0608(8) Uani 1 1 d .
C7 C -0.0286(3) 0.2985(2) 0.3733(5) 0.134(2) Uani 1 1 d .
C8 C -0.0040(2) 0.34174(18) 0.3375(5) 0.1125(15) Uani 1 1 d .
H8 H -0.0107 0.3728 0.3699 0.135 Uiso 1 1 calc R
C9 C 0.0294(2) 0.34002(16) 0.2571(4) 0.0970(13) Uani 1 1 d .
C10 C 0.0414(2) 0.29434(18) 0.2086(4) 0.1051(14) Uani 1 1 d .
H10 H 0.0642 0.2940 0.1523 0.126 Uiso 1 1 calc R
C11 C 0.0204(2) 0.25059(17) 0.2417(4) 0.0977(13) Uani 1 1 d .
C12 C -0.0146(2) 0.25117(18) 0.3221(5) 0.1201(18) Uani 1 1 d .
H12 H -0.0295 0.2208 0.3441 0.144 Uiso 1 1 calc R
C13 C 0.14183(13) 0.39232(12) -0.0971(3) 0.0694(9) Uani 1 1 d .
H13A H 0.1197 0.3684 -0.0611 0.083 Uiso 1 1 calc R
H13B H 0.1717 0.3974 -0.0534 0.083 Uiso 1 1 calc R
C14 C 0.0996(2) 0.46558(18) -0.1984(4) 0.1168(19) Uani 1 1 d .
H14 H 0.1047 0.4545 -0.2674 0.140 Uiso 1 1 calc R
C15 C 0.0754(2) 0.50921(17) -0.1681(4) 0.1191(18) Uani 1 1 d .
H15 H 0.0613 0.5340 -0.2118 0.143 Uiso 1 1 calc R
C16 C 0.07606(13) 0.50879(13) -0.0595(4) 0.0770(10) Uani 1 1 d .
C17 C 0.05520(13) 0.54378(14) 0.0212(4) 0.0779(11) Uani 1 1 d .
C18 C 0.02980(16) 0.58712(16) -0.0046(5) 0.1031(15) Uani 1 1 d .
H18 H 0.0262 0.5967 -0.0750 0.124 Uiso 1 1 calc R
C19 C 0.0096(2) 0.61660(19) 0.0744(6) 0.1212(18) Uani 1 1 d .
H19 H -0.0072 0.6468 0.0588 0.145 Uiso 1 1 calc R
C20 C 0.0146(2) 0.6010(2) 0.1737(6) 0.134(2) Uani 1 1 d .
H20 H 0.0009 0.6200 0.2289 0.161 Uiso 1 1 calc R
C21 C 0.0403(2) 0.5565(2) 0.1934(5) 0.1281(18) Uani 1 1 d .
H21 H 0.0436 0.5458 0.2632 0.154 Uiso 1 1 calc R
C22 C 0.11374(12) 0.26785(12) -0.3948(3) 0.0650(8) Uani 1 1 d .
H22 H 0.0783 0.2724 -0.3724 0.078 Uiso 1 1 calc R
C23 C 0.11390(17) 0.26851(15) -0.5162(3) 0.0913(12) Uani 1 1 d .
H23A H 0.0941 0.2405 -0.5422 0.137 Uiso 1 1 calc R
H23B H 0.1482 0.2655 -0.5413 0.137 Uiso 1 1 calc R
H23C H 0.0995 0.2999 -0.5408 0.137 Uiso 1 1 calc R
N4 N -0.1494(3) 0.3099(4) 0.5994(7) 0.320(6) Uani 1 1 d GU
C24 C -0.1083(4) 0.3431(3) 0.6036(6) 0.265(5) Uani 1 1 d GU
H24 H -0.1071 0.3684 0.6551 0.318 Uiso 1 1 calc R
C25 C -0.0688(3) 0.3386(3) 0.5309(7) 0.234(5) Uani 1 1 d G
H25 H -0.0413 0.3608 0.5337 0.281 Uiso 1 1 calc R
C26 C -0.0706(3) 0.3008(3) 0.4540(7) 0.247(6) Uani 1 1 d G
C27 C -0.1117(4) 0.2676(3) 0.4497(7) 0.274(7) Uani 1 1 d G
H27 H -0.1129 0.2424 0.3983 0.328 Uiso 1 1 calc R
C28 C -0.1511(3) 0.2722(3) 0.5225(8) 0.316(7) Uani 1 1 d GU
H28 H -0.1787 0.2499 0.5196 0.379 Uiso 1 1 calc R
C29 C 0.0548(3) 0.3888(2) 0.2214(6) 0.1186(18) Uani 1 1 d .
C30 C 0.0336(2) 0.2000(2) 0.1848(6) 0.1174(16) Uani 1 1 d .
C31 C 0.08672(16) 0.27078(14) -0.1415(3) 0.0812(11) Uani 1 1 d .
H31A H 0.1211 0.2662 -0.1151 0.097 Uiso 1 1 calc R
H31B H 0.0642 0.2736 -0.0810 0.097 Uiso 1 1 calc R
N1 N 0.11481(11) 0.44159(11) -0.1101(3) 0.0711(8) Uani 1 1 d .
N2 N 0.10034(9) 0.46703(10) -0.0242(3) 0.0627(7) Uani 1 1 d .
N3 N 0.06060(13) 0.52802(13) 0.1184(3) 0.0899(10) Uani 1 1 d .
O1 O 0.22757(9) 0.42719(8) -0.2013(2) 0.0739(7) Uani 1 1 d .
O2 O 0.08442(8) 0.31701(8) -0.2016(2) 0.0736(6) Uani 1 1 d .
O3 O 0.0890(2) 0.38487(17) 0.1495(4) 0.1546(17) Uani 1 1 d .
O4 O 0.04283(15) 0.43035(14) 0.2565(4) 0.1381(14) Uani 1 1 d .
O5 O 0.01434(15) 0.16065(13) 0.2230(3) 0.1300(12) Uani 1 1 d .
O6 O 0.0622(3) 0.2011(2) 0.1104(5) 0.187(2) Uani 1 1 d U
Zn1 Zn 0.104279(17) 0.460674(17) 0.13790(4) 0.0805(2) Uani 1 1 d .

loop_
_atom_site_aniso_label
_atom_site_aniso_U_11
_atom_site_aniso_U_22
_atom_site_aniso_U_33
_atom_site_aniso_U_23
_atom_site_aniso_U_13
_atom_site_aniso_U_12
C1 0.0621(18) 0.0607(17) 0.061(2) -0.0073(15) -0.0094(15) 0.0145(15)
C2 0.0620(18) 0.0481(16) 0.071(2) -0.0013(15) -0.0171(16) 0.0040(14)
C3 0.0601(17) 0.0524(16) 0.058(2) 0.0060(14) -0.0068(14) 0.0088(14)
C4 0.0644(18) 0.0645(18) 0.0453(17) 0.0002(14) -0.0043(14) 0.0150(16)
C5 0.0582(17) 0.0586(17) 0.058(2) -0.0017(14) -0.0122(15) 0.0075(14)
C6 0.0518(17) 0.0578(17) 0.073(2) -0.0029(15) 0.0011(15) 0.0128(14)
C7 0.146(5) 0.099(4) 0.158(6) -0.008(4) 0.018(4) -0.023(4)
C8 0.130(4) 0.082(3) 0.126(4) -0.003(3) -0.005(4) 0.006(3)
C9 0.121(3) 0.081(3) 0.089(3) 0.004(2) -0.030(3) -0.007(3)
C10 0.137(4) 0.097(3) 0.082(3) 0.002(3) -0.020(3) -0.014(3)
C11 0.117(3) 0.088(3) 0.088(3) -0.011(2) -0.017(3) -0.003(3)
C12 0.131(4) 0.080(3) 0.149(5) 0.023(3) -0.029(4) -0.021(3)
C13 0.077(2) 0.0585(18) 0.073(2) -0.0079(16) -0.0040(17) 0.0096(16)
C14 0.166(5) 0.107(3) 0.077(3) -0.010(3) -0.022(3) 0.059(3)
C15 0.167(5) 0.085(3) 0.105(4) -0.005(3) -0.025(3) 0.066(3)
C16 0.072(2) 0.0592(19) 0.100(3) -0.0107(19) 0.002(2) 0.0127(17)
C17 0.0589(19) 0.066(2) 0.109(3) -0.010(2) 0.005(2) 0.0045(17)
C18 0.091(3) 0.073(2) 0.146(5) -0.014(3) -0.003(3) 0.036(2)
C19 0.120(4) 0.094(3) 0.150(6) -0.006(4) -0.004(4) 0.043(3)
C20 0.140(4) 0.104(4) 0.160(6) -0.040(4) 0.013(4) 0.063(3)
C21 0.145(4) 0.123(4) 0.116(4) -0.028(3) 0.020(3) 0.051(4)
C22 0.0599(18) 0.072(2) 0.063(2) -0.0029(16) -0.0125(15) 0.0042(15)
C23 0.106(3) 0.090(3) 0.077(3) -0.003(2) -0.046(2) -0.003(2)
N4 0.287(9) 0.328(9) 0.344(10) -0.004(8) 0.056(7) -0.030(7)
C24 0.254(8) 0.274(9) 0.267(9) -0.036(7) 0.031(8) -0.025(7)
C25 0.208(9) 0.215(9) 0.280(13) -0.073(9) 0.114(9) -0.052(7)
C26 0.255(11) 0.137(6) 0.349(17) -0.046(8) 0.101(11) -0.050(7)
C27 0.246(11) 0.231(10) 0.344(17) -0.078(10) 0.121(11) -0.106(10)
C28 0.308(10) 0.316(10) 0.324(11) 0.000(9) 0.022(9) -0.016(9)
C29 0.144(5) 0.097(4) 0.115(5) 0.024(3) -0.058(4) -0.007(4)
C30 0.138(4) 0.097(4) 0.117(5) -0.004(3) -0.017(4) -0.011(3)
C31 0.082(2) 0.078(2) 0.084(3) -0.013(2) 0.028(2) -0.0020(19)
N1 0.0772(18) 0.0633(16) 0.073(2) -0.0107(14) -0.0074(14) 0.0194(15)
N2 0.0554(14) 0.0597(15) 0.073(2) -0.0123(13) 0.0026(12) 0.0084(12)
N3 0.092(2) 0.084(2) 0.093(3) -0.0124(19) 0.0187(19) 0.0227(18)
O1 0.0733(14) 0.0591(12) 0.0895(18) -0.0153(12) -0.0109(13) 0.0054(11)
O2 0.0677(14) 0.0686(14) 0.0844(18) -0.0046(12) 0.0101(12) 0.0075(11)
O3 0.211(5) 0.123(3) 0.130(4) 0.030(3) -0.009(3) -0.021(3)
O4 0.148(3) 0.084(2) 0.182(4) 0.008(2) -0.036(3) -0.016(2)
O5 0.141(3) 0.093(2) 0.156(4) -0.006(2) -0.031(2) -0.007(2)
O6 0.246(5) 0.154(4) 0.162(4) -0.065(3) 0.058(4) -0.023(4)
Zn1 0.0820(3) 0.0776(3) 0.0819(4) -0.0097(2) 0.0088(2) 0.0173(2)

loop_
_atom_type_symbol
_atom_type_description
_atom_type_scat_dispersion_real
_atom_type_scat_dispersion_imag
_atom_type_scat_source
C C 0.0033 0.0016 'International Tables Vol C Tables 4.2.6.8 and 6.1.1.4'
H H 0.0000 0.0000 'International Tables Vol C Tables 4.2.6.8 and 6.1.1.4'
N N 0.0061 0.0033 'International Tables Vol C Tables 4.2.6.8 and 6.1.1.4'
O O 0.0106 0.0060 'International Tables Vol C Tables 4.2.6.8 and 6.1.1.4'
Zn Zn 0.2839 1.4301 'International Tables Vol C Tables 4.2.6.8 and 6.1.1.4'

loop_
_geom_angle_atom_site_label_1
_geom_angle_atom_site_label_2
_geom_angle_atom_site_label_3
_geom_angle
_geom_angle_site_symmetry_1
_geom_angle_site_symmetry_3
C2 C1 C6 117.3(3) . .
C2 C1 C13 121.0(3) . .
C6 C1 C13 121.7(3) . .
C1 C2 C3 124.0(3) . .
C1 C2 O1 115.8(3) . .
C3 C2 O1 120.0(3) . .
C2 C3 C4 116.2(3) . .
C2 C3 C22 121.1(3) . 4
C4 C3 C22 122.6(3) . 4
C3 C4 C5 122.6(3) . .
C3 C4 H4 118.7 . .
C5 C4 H4 118.7 . .
C6 C5 C4 117.6(3) . .
C6 C5 C22 120.2(3) . .
C4 C5 C22 122.0(3) . .
O2 C6 C5 120.4(3) . .
O2 C6 C1 117.4(3) . .
C5 C6 C1 122.1(3) . .
C8 C7 C12 116.0(6) . .
C8 C7 C26 122.2(6) . .
C12 C7 C26 121.6(6) . .
C9 C8 C7 121.7(5) . .
C9 C8 H8 119.1 . .
C7 C8 H8 119.1 . .
C8 C9 C10 120.9(5) . .
C8 C9 C29 119.0(5) . .
C10 C9 C29 120.1(6) . .
C11 C10 C9 120.7(5) . .
C11 C10 H10 119.6 . .
C9 C10 H10 119.6 . .
C10 C11 C12 119.8(5) . .
C10 C11 C30 119.8(5) . .
C12 C11 C30 120.3(5) . .
C11 C12 C7 120.7(5) . .
C11 C12 H12 119.6 . .
C7 C12 H12 119.6 . .
N1 C13 C1 111.7(3) . .
N1 C13 H13A 109.3 . .
C1 C13 H13A 109.3 . .
N1 C13 H13B 109.3 . .
C1 C13 H13B 109.3 . .
H13A C13 H13B 107.9 . .
N1 C14 C15 107.4(5) . .
N1 C14 H14 126.3 . .
C15 C14 H14 126.3 . .
C14 C15 C16 105.5(4) . .
C14 C15 H15 127.2 . .
C16 C15 H15 127.2 . .
N2 C16 C15 110.1(3) . .
N2 C16 C17 117.0(4) . .
C15 C16 C17 132.9(4) . .
N3 C17 C18 123.0(4) . .
N3 C17 C16 114.4(3) . .
C18 C17 C16 122.5(5) . .
C17 C18 C19 119.2(5) . .
C17 C18 H18 120.4 . .
C19 C18 H18 120.4 . .
C20 C19 C18 118.5(5) . .
C20 C19 H19 120.7 . .
C18 C19 H19 120.7 . .
C19 C20 C21 118.9(5) . .
C19 C20 H20 120.6 . .
C21 C20 H20 120.6 . .
N3 C21 C20 123.4(6) . .
N3 C21 H21 118.3 . .
C20 C21 H21 118.3 . .
C3 C22 C5 108.4(2) 3 .
C3 C22 C23 114.3(3) 3 .
C5 C22 C23 113.1(3) . .
C3 C22 H22 106.9 3 .
C5 C22 H22 106.9 . .
C23 C22 H22 106.9 . .
C22 C23 H23A 109.5 . .
C22 C23 H23B 109.5 . .
H23A C23 H23B 109.5 . .
C22 C23 H23C 109.5 . .
H23A C23 H23C 109.5 . .
H23B C23 H23C 109.5 . .
C24 N4 C28 120.0 . .
N4 C24 C25 120.0 . .
N4 C24 H24 120.0 . .
C25 C24 H24 120.0 . .
C24 C25 C26 120.0 . .
C24 C25 H25 120.0 . .
C26 C25 H25 120.0 . .
C27 C26 C25 120.0 . .
C27 C26 C7 121.3(6) . .
C25 C26 C7 118.7(6) . .
C26 C27 C28 120.0 . .
C26 C27 H27 120.0 . .
C28 C27 H27 120.0 . .
C27 C28 N4 120.0 . .
C27 C28 H28 120.0 . .
N4 C28 H28 120.0 . .
O4 C29 O3 120.6(6) . .
O4 C29 C9 122.4(7) . .
O3 C29 C9 116.9(6) . .
O4 C29 Zn1 67.3(3) . .
O3 C29 Zn1 53.3(3) . .
C9 C29 Zn1 170.2(6) . .
O6 C30 O5 125.1(6) . .
O6 C30 C11 118.8(6) . .
O5 C30 C11 116.0(6) . .
O6 C30 Zn1 79.0(4) . 3
O5 C30 Zn1 46.2(3) . 3
C11 C30 Zn1 162.2(5) . 3
O1 C31 O2 112.7(3) 3 .
O1 C31 H31A 109.1 3 .
O2 C31 H31A 109.1 . .
O1 C31 H31B 109.1 3 .
O2 C31 H31B 109.1 . .
H31A C31 H31B 107.8 . .
N2 N1 C14 111.0(3) . .
N2 N1 C13 118.9(3) . .
C14 N1 C13 130.0(4) . .
N1 N2 C16 105.9(3) . .
N1 N2 Zn1 139.2(2) . .
C16 N2 Zn1 114.8(2) . .
C17 N3 C21 116.9(4) . .
C17 N3 Zn1 115.6(3) . .
C21 N3 Zn1 127.3(4) . .
C2 O1 C31 115.5(2) . 4
C6 O2 C31 116.0(3) . .
C29 O3 Zn1 96.4(4) . .
C29 O4 Zn1 84.0(4) . .
C30 O5 Zn1 106.2(4) . 3
O5 Zn1 O3 116.11(18) 4 .
O5 Zn1 N2 124.19(14) 4 .
O3 Zn1 N2 98.12(16) . .
O5 Zn1 N3 101.21(15) 4 .
O3 Zn1 N3 135.8(2) . .
N2 Zn1 N3 77.86(12) . .
O5 Zn1 O4 106.57(15) 4 .
O3 Zn1 O4 59.03(19) . .
N2 Zn1 O4 129.05(12) . .
N3 Zn1 O4 89.16(14) . .
O5 Zn1 C29 114.42(16) 4 .
O3 Zn1 C29 30.30(19) . .
N2 Zn1 C29 116.79(16) . .
N3 Zn1 C29 113.18(19) . .
O4 Zn1 C29 28.73(18) . .
O5 Zn1 C30 27.60(19) 4 4
O3 Zn1 C30 103.4(2) . 4
N2 Zn1 C30 105.80(17) . 4
N3 Zn1 C30 120.23(18) . 4
O4 Zn1 C30 122.86(17) . 4
C29 Zn1 C30 116.63(17) . 4

loop_
_geom_bond_atom_site_label_1
_geom_bond_atom_site_label_2
_geom_bond_distance
_geom_bond_site_symmetry_2
C1 C2 1.386(4) .
C1 C6 1.395(4) .
C1 C13 1.487(5) .
C2 C3 1.388(5) .
C2 O1 1.408(4) .
C3 C4 1.402(4) .
C3 C22 1.508(4) 4
C4 C5 1.402(5) .
C4 H4 0.9300 .
C5 C6 1.395(5) .
C5 C22 1.519(4) .
C6 O2 1.390(4) .
C7 C8 1.383(8) .
C7 C12 1.450(8) .
C7 C26 1.503(8) .
C8 C9 1.343(7) .
C8 H8 0.9300 .
C9 C10 1.384(6) .
C9 C29 1.512(7) .
C10 C11 1.342(6) .
C10 H10 0.9300 .
C11 C12 1.371(7) .
C11 C30 1.550(7) .
C12 H12 0.9300 .
C13 N1 1.485(4) .
C13 H13A 0.9700 .
C13 H13B 0.9700 .
C14 N1 1.343(6) .
C14 C15 1.366(6) .
C14 H14 0.9300 .
C15 C16 1.374(6) .
C15 H15 0.9300 .
C16 N2 1.345(4) .
C16 C17 1.479(5) .
C17 N3 1.305(5) .
C17 C18 1.359(5) .
C18 C19 1.371(7) .
C18 H18 0.9300 .
C19 C20 1.326(8) .
C19 H19 0.9300 .
C20 C21 1.375(7) .
C20 H20 0.9300 .
C21 N3 1.321(6) .
C21 H21 0.9300 .
C22 C3 1.508(4) 3
C22 C23 1.534(5) .
C22 H22 0.9800 .
C23 H23A 0.9600 .
C23 H23B 0.9600 .
C23 H23C 0.9600 .
N4 C24 1.3900 .
N4 C28 1.3900 .
C24 C25 1.3900 .
C24 H24 0.9300 .
C25 C26 1.3900 .
C25 H25 0.9300 .
C26 C27 1.3900 .
C27 C28 1.3900 .
C27 H27 0.9300 .
C28 H28 0.9300 .
C29 O4 1.220(7) .
C29 O3 1.282(8) .
C29 Zn1 2.525(6) .
C30 O6 1.205(7) .
C30 O5 1.249(6) .
C30 Zn1 2.589(6) 3
C31 O1 1.412(4) 3
C31 O2 1.434(5) .
C31 H31A 0.9700 .
C31 H31B 0.9700 .
N1 N2 1.330(4) .
N2 Zn1 2.060(3) .
N3 Zn1 2.123(3) .
O1 C31 1.412(4) 4
O3 Zn1 2.037(4) .
O4 Zn1 2.343(4) .
O5 Zn1 1.945(4) 3
Zn1 O5 1.945(4) 4
Zn1 C30 2.589(6) 4

loop_
_geom_torsion_atom_site_label_1
_geom_torsion_atom_site_label_2
_geom_torsion_atom_site_label_3
_geom_torsion_atom_site_label_4
_geom_torsion
_geom_torsion_site_symmetry_1
_geom_torsion_site_symmetry_4
C6 C1 C2 C3 1.7(5) . .
C13 C1 C2 C3 179.7(3) . .
C6 C1 C2 O1 177.1(3) . .
C13 C1 C2 O1 -4.8(4) . .
C1 C2 C3 C4 -2.1(4) . .
O1 C2 C3 C4 -177.3(2) . .
C1 C2 C3 C22 -178.1(3) . 4
O1 C2 C3 C22 6.6(4) . 4
C2 C3 C4 C5 2.5(4) . .
C22 C3 C4 C5 178.5(3) 4 .
C3 C4 C5 C6 -2.5(4) . .
C3 C4 C5 C22 -177.7(3) . .
C4 C5 C6 O2 178.3(3) . .
C22 C5 C6 O2 -6.5(4) . .
C4 C5 C6 C1 2.1(5) . .
C22 C5 C6 C1 177.3(3) . .
C2 C1 C6 O2 -177.9(3) . .
C13 C1 C6 O2 4.0(4) . .
C2 C1 C6 C5 -1.6(5) . .
C13 C1 C6 C5 -179.7(3) . .
C12 C7 C8 C9 2.7(9) . .
C26 C7 C8 C9 -172.4(7) . .
C7 C8 C9 C10 -1.6(8) . .
C7 C8 C9 C29 179.6(5) . .
C8 C9 C10 C11 -1.0(7) . .
C29 C9 C10 C11 177.8(4) . .
C9 C10 C11 C12 2.3(7) . .
C9 C10 C11 C30 178.9(4) . .
C10 C11 C12 C7 -1.2(8) . .
C30 C11 C12 C7 -177.7(5) . .
C8 C7 C12 C11 -1.3(9) . .
C26 C7 C12 C11 173.8(6) . .
C2 C1 C13 N1 82.2(4) . .
C6 C1 C13 N1 -99.9(4) . .
N1 C14 C15 C16 -1.4(6) . .
C14 C15 C16 N2 0.8(6) . .
C14 C15 C16 C17 -178.0(4) . .
N2 C16 C17 N3 -3.7(5) . .
C15 C16 C17 N3 175.1(5) . .
N2 C16 C17 C18 -179.8(4) . .
C15 C16 C17 C18 -1.1(7) . .
N3 C17 C18 C19 1.4(7) . .
C16 C17 C18 C19 177.2(4) . .
C17 C18 C19 C20 -1.6(8) . .
C18 C19 C20 C21 0.9(9) . .
C19 C20 C21 N3 0.1(10) . .
C6 C5 C22 C3 -83.9(3) . 3
C4 C5 C22 C3 91.2(4) . 3
C6 C5 C22 C23 148.4(3) . .
C4 C5 C22 C23 -36.6(4) . .
C28 N4 C24 C25 0.0 . .
N4 C24 C25 C26 0.0 . .
C24 C25 C26 C27 0.0 . .
C24 C25 C26 C7 177.1(8) . .
C8 C7 C26 C27 144.7(6) . .
C12 C7 C26 C27 -30.1(9) . .
C8 C7 C26 C25 -32.4(10) . .
C12 C7 C26 C25 152.8(6) . .
C25 C26 C27 C28 0.0 . .
C7 C26 C27 C28 -177.0(8) . .
C26 C27 C28 N4 0.0 . .
C24 N4 C28 C27 0.0 . .
C8 C9 C29 O4 -6.6(7) . .
C10 C9 C29 O4 174.6(4) . .
C8 C9 C29 O3 175.2(5) . .
C10 C9 C29 O3 -3.6(7) . .
C8 C9 C29 Zn1 -178.0(17) . .
C10 C9 C29 Zn1 3(2) . .
C10 C11 C30 O6 -0.9(8) . .
C12 C11 C30 O6 175.6(6) . .
C10 C11 C30 O5 177.1(5) . .
C12 C11 C30 O5 -6.4(7) . .
C10 C11 C30 Zn1 173.2(10) . 3
C12 C11 C30 Zn1 -10.2(15) . 3
C15 C14 N1 N2 1.6(6) . .
C15 C14 N1 C13 178.6(4) . .
C1 C13 N1 N2 -177.0(3) . .
C1 C13 N1 C14 6.2(6) . .
C14 N1 N2 C16 -1.1(4) . .
C13 N1 N2 C16 -178.5(3) . .
C14 N1 N2 Zn1 178.7(3) . .
C13 N1 N2 Zn1 1.3(5) . .
C15 C16 N2 N1 0.1(4) . .
C17 C16 N2 N1 179.2(3) . .
C15 C16 N2 Zn1 -179.7(3) . .
C17 C16 N2 Zn1 -0.7(4) . .
C18 C17 N3 C21 -0.4(7) . .
C16 C17 N3 C21 -176.6(4) . .
C18 C17 N3 Zn1 -177.8(3) . .
C16 C17 N3 Zn1 6.1(4) . .
C20 C21 N3 C17 -0.3(8) . .
C20 C21 N3 Zn1 176.7(4) . .
C1 C2 O1 C31 101.4(3) . 4
C3 C2 O1 C31 -82.9(4) . 4
C5 C6 O2 C31 82.6(4) . .
C1 C6 O2 C31 -101.1(3) . .
O1 C31 O2 C6 -93.2(4) 3 .
O4 C29 O3 Zn1 0.3(6) . .
C9 C29 O3 Zn1 178.5(3) . .
O3 C29 O4 Zn1 -0.2(5) . .
C9 C29 O4 Zn1 -178.4(4) . .
O6 C30 O5 Zn1 -0.6(8) . 3
C11 C30 O5 Zn1 -178.4(3) . 3
C29 O3 Zn1 O5 94.2(4) . 4
C29 O3 Zn1 N2 -131.2(3) . .
C29 O3 Zn1 N3 -50.3(5) . .
C29 O3 Zn1 O4 -0.1(3) . .
C29 O3 Zn1 C30 120.4(4) . 4
N1 N2 Zn1 O5 87.7(3) . 4
C16 N2 Zn1 O5 -92.5(3) . 4
N1 N2 Zn1 O3 -41.7(4) . .
C16 N2 Zn1 O3 138.1(3) . .
N1 N2 Zn1 N3 -176.9(3) . .
C16 N2 Zn1 N3 2.9(2) . .
N1 N2 Zn1 O4 -98.1(3) . .
C16 N2 Zn1 O4 81.7(3) . .
N1 N2 Zn1 C29 -66.9(4) . .
C16 N2 Zn1 C29 112.9(3) . .
N1 N2 Zn1 C30 64.8(3) . 4
C16 N2 Zn1 C30 -115.4(3) . 4
C17 N3 Zn1 O5 117.8(3) . 4
C21 N3 Zn1 O5 -59.2(5) . 4
C17 N3 Zn1 O3 -94.3(4) . .
C21 N3 Zn1 O3 88.7(5) . .
C17 N3 Zn1 N2 -5.1(3) . .
C21 N3 Zn1 N2 177.9(4) . .
C17 N3 Zn1 O4 -135.4(3) . .
C21 N3 Zn1 O4 47.5(4) . .
C17 N3 Zn1 C29 -119.2(3) . .
C21 N3 Zn1 C29 63.7(5) . .
C17 N3 Zn1 C30 96.3(3) . 4
C21 N3 Zn1 C30 -80.7(5) . 4
C29 O4 Zn1 O5 -110.8(3) . 4
C29 O4 Zn1 O3 0.1(3) . .
C29 O4 Zn1 N2 74.2(3) . .
C29 O4 Zn1 N3 147.8(3) . .
C29 O4 Zn1 C30 -86.1(4) . 4
O4 C29 Zn1 O5 79.8(3) . 4
O3 C29 Zn1 O5 -100.4(4) . 4
C9 C29 Zn1 O5 -108.1(19) . 4
O4 C29 Zn1 O3 -179.8(6) . .
C9 C29 Zn1 O3 -7.7(18) . .
O4 C29 Zn1 N2 -123.2(3) . .
O3 C29 Zn1 N2 56.6(4) . .
C9 C29 Zn1 N2 49(2) . .
O4 C29 Zn1 N3 -35.4(3) . .
O3 C29 Zn1 N3 144.3(4) . .
C9 C29 Zn1 N3 136.7(19) . .
O3 C29 Zn1 O4 179.8(6) . .
C9 C29 Zn1 O4 172(2) . .
O4 C29 Zn1 C30 110.4(3) . 4
O3 C29 Zn1 C30 -69.9(4) . 4
C9 C29 Zn1 C30 -78(2) . 4

loop_
_platon_squeeze_void_nr
_platon_squeeze_void_average_x
_platon_squeeze_void_average_y
_platon_squeeze_void_average_z
_platon_squeeze_void_volume
_platon_squeeze_void_count_electrons
_platon_squeeze_void_content
1 0.000 -0.005 0.492 4221 623 ' '
